data_1514696
loop_
_publ_author_name
'Eitel, Simon H.'
'Jautze, Sascha'
'Frey, Wolfgang'
'Peters, Ren\'e'

_publ_section_title
;
 Asymmetric Michael additions of \a-cyanoacetates by soft Lewis acid/hard
 Br\/onsted acid catalysis: stereodivergency with bi- vs. monometallic
 catalysts
;
_journal_issue 5
_journal_name_full 'Chemical Science'
_journal_page_first 2218
_journal_paper_doi 10.1039/c3sc50419k
_journal_volume 4
_journal_year 2013
_chemical_formula_moiety 'C21 H26 Cl N O4'
_chemical_formula_sum 'C21 H26 Cl N O4'
_chemical_formula_weight 391.88
_chemical_name_systematic
;
tert-Butyl-2-(4-chlorophenyl)-2-cyano-2-(6,6-dimethyl-2-oxooxepan-4-yl)acetate
;
_space_group_IT_number 14
_symmetry_cell_setting monoclinic
_symmetry_space_group_name_Hall '-P 2yn'
_symmetry_space_group_name_H-M 'P 1 21/n 1'
_atom_sites_solution_hydrogens geom
_atom_sites_solution_primary direct
_atom_sites_solution_secondary difmap
_audit_creation_method SHELXL-97
_cell_angle_alpha 90.00
_cell_angle_beta 95.425(16)
_cell_angle_gamma 90.00
_cell_formula_units_Z 4
_cell_length_a 13.807(3)
_cell_length_b 9.648(2)
_cell_length_c 15.895(3)
_cell_measurement_reflns_used 40
_cell_measurement_temperature 293(2)
_cell_measurement_theta_max 12
_cell_measurement_theta_min 10
_cell_volume 2107.9(7)
_computing_cell_refinement 'Siemens P3/PC Data Collection System'
_computing_data_collection 'Siemens P3/PC Data Collection System'
_computing_data_reduction 'SHELXTL-plus, XDISK (Sheldrick, 1991)'
_computing_molecular_graphics 'SHELXTL-plus, XP (Sheldrick, 1991)'
_computing_structure_refinement 'SHELXL-97 (Sheldrick, 1997)'
_computing_structure_solution 'SHELXS-97 (Sheldrick, 1990)'
_diffrn_ambient_temperature 293(2)
_diffrn_measured_fraction_theta_full 0.998
_diffrn_measured_fraction_theta_max 0.998
_diffrn_measurement_device_type 'Nicolet P3'
_diffrn_measurement_method Wyckoff-Scan
_diffrn_radiation_monochromator graphite
_diffrn_radiation_source 'fine-focus sealed tube'
_diffrn_radiation_type MoK\a
_diffrn_radiation_wavelength 0.71073
_diffrn_reflns_av_R_equivalents 0.0698
_diffrn_reflns_av_sigmaI/netI 0.0854
_diffrn_reflns_limit_h_max 16
_diffrn_reflns_limit_h_min 0
_diffrn_reflns_limit_k_max 11
_diffrn_reflns_limit_k_min 0
_diffrn_reflns_limit_l_max 18
_diffrn_reflns_limit_l_min -18
_diffrn_reflns_number 3870
_diffrn_reflns_theta_full 25.00
_diffrn_reflns_theta_max 25.00
_diffrn_reflns_theta_min 1.87
_diffrn_standards_decay_% 0
_diffrn_standards_interval_count 50
_diffrn_standards_number 3
_exptl_absorpt_coefficient_mu 0.206
_exptl_absorpt_correction_type none
_exptl_crystal_colour colourless
_exptl_crystal_density_diffrn 1.235
_exptl_crystal_density_method 'not measured'
_exptl_crystal_description block
_exptl_crystal_F_000 832
_exptl_crystal_size_max 0.4
_exptl_crystal_size_mid 0.4
_exptl_crystal_size_min 0.3
_refine_diff_density_max 0.512
_refine_diff_density_min -0.242
_refine_diff_density_rms 0.058
_refine_ls_extinction_coef 0.0050(13)
_refine_ls_extinction_expression Fc^*^=kFc[1+0.001xFc^2^\l^3^/sin(2\q)]^-1/4^
_refine_ls_extinction_method SHELXL
_refine_ls_goodness_of_fit_ref 1.124
_refine_ls_hydrogen_treatment constr
_refine_ls_matrix_type full
_refine_ls_number_parameters 250
_refine_ls_number_reflns 3706
_refine_ls_number_restraints 18
_refine_ls_restrained_S_all 1.178
_refine_ls_R_factor_all 0.1831
_refine_ls_R_factor_gt 0.0912
_refine_ls_shift/su_max 0.000
_refine_ls_shift/su_mean 0.000
_refine_ls_structure_factor_coef Fsqd
_refine_ls_weighting_details 'calc w=1/[\s^2^(Fo^2^)+(0.0553P)^2^+1.7000P] where P=(Fo^2^+2Fc^2^)/3'
_refine_ls_weighting_scheme calc
_refine_ls_wR_factor_gt 0.1749
_refine_ls_wR_factor_ref 0.1980
_reflns_number_gt 1863
_reflns_number_total 3706
_reflns_threshold_expression >2sigma(I)
_cod_data_source_file c3sc50419k.txt
_cod_data_source_block s1758rm
_cod_original_cell_volume 2108.0(7)
_cod_original_sg_symbol_H-M 'P 21/n'
_cod_database_code 1514696

loop_
_symmetry_equiv_pos_as_xyz
'x, y, z'
'-x+1/2, y+1/2, -z+1/2'
'-x, -y, -z'
'x-1/2, -y-1/2, z-1/2'

loop_
_atom_site_label
_atom_site_type_symbol
_atom_site_fract_x
_atom_site_fract_y
_atom_site_fract_z
_atom_site_U_iso_or_equiv
_atom_site_adp_type
_atom_site_occupancy
_atom_site_symmetry_multiplicity
_atom_site_calc_flag
_atom_site_refinement_flags
Cl1 Cl 0.11847(13) 0.16825(19) 0.26133(11) 0.0996(7) Uani 1 1 d .
O1 O 0.4941(3) 0.1582(4) 0.5520(3) 0.0762(12) Uani 1 1 d .
C1 C 0.2387(3) -0.1237(5) 0.5913(3) 0.0463(12) Uani 1 1 d .
N1 N 0.1402(4) -0.0337(6) 0.7115(3) 0.0893(17) Uani 1 1 d .
O2 O 0.5427(2) 0.0516(3) 0.6683(2) 0.0590(10) Uani 1 1 d .
C2 C 0.2135(4) -0.2794(5) 0.5779(3) 0.0521(13) Uani 1 1 d .
C3 C 0.1819(4) -0.0721(6) 0.6576(4) 0.0592(14) Uani 1 1 d .
O3 O 0.1420(4) -0.3268(5) 0.5997(4) 0.135(2) Uani 1 1 d .
O4 O 0.2785(3) -0.3409(3) 0.5397(2) 0.0615(10) Uani 1 1 d .
C4 C 0.3477(3) -0.0978(5) 0.6185(3) 0.0443(12) Uani 1 1 d .
H4 H 0.3852 -0.1359 0.5744 0.053 Uiso 1 1 calc R
C5 C 0.3691(4) 0.0584(5) 0.6250(3) 0.0552(13) Uani 1 1 d .
H5A H 0.3254 0.1069 0.5836 0.066 Uiso 1 1 calc R
H5B H 0.3558 0.0906 0.6806 0.066 Uiso 1 1 calc R
C6 C 0.4715(4) 0.0944(5) 0.6110(3) 0.0518(13) Uani 1 1 d .
C7 C 0.5238(4) -0.0172(5) 0.7443(3) 0.0584(14) Uani 1 1 d .
H7A H 0.4758 0.0361 0.7713 0.070 Uiso 1 1 calc R
H7B H 0.5831 -0.0177 0.7822 0.070 Uiso 1 1 calc R
C8 C 0.4871(3) -0.1664(5) 0.7332(3) 0.0504(12) Uani 1 1 d .
C9 C 0.3793(3) -0.1738(5) 0.7010(3) 0.0489(12) Uani 1 1 d .
H9A H 0.3419 -0.1369 0.7447 0.059 Uiso 1 1 calc R
H9B H 0.3617 -0.2706 0.6936 0.059 Uiso 1 1 calc R
C10 C 0.5493(4) -0.2451(6) 0.6752(3) 0.0715(17) Uani 1 1 d .
H10A H 0.5322 -0.3415 0.6749 0.107 Uiso 1 1 calc R
H10B H 0.6168 -0.2348 0.6951 0.107 Uiso 1 1 calc R
H10C H 0.5383 -0.2087 0.6189 0.107 Uiso 1 1 calc R
C11 C 0.4998(4) -0.2336(6) 0.8220(3) 0.0771(18) Uani 1 1 d .
H11A H 0.4751 -0.3266 0.8187 0.116 Uiso 1 1 calc R
H11B H 0.4646 -0.1807 0.8602 0.116 Uiso 1 1 calc R
H11C H 0.5676 -0.2351 0.8421 0.116 Uiso 1 1 calc R
C12 C 0.2054(3) -0.0506(5) 0.5060(3) 0.0435(11) Uani 1 1 d .
C13 C 0.1272(3) 0.0370(5) 0.4986(3) 0.0559(13) Uani 1 1 d .
H13 H 0.0921 0.0516 0.5449 0.067 Uiso 1 1 calc R
C14 C 0.0995(4) 0.1045(6) 0.4231(4) 0.0643(15) Uani 1 1 d .
H14 H 0.0465 0.1644 0.4189 0.077 Uiso 1 1 calc R
C15 C 0.1505(4) 0.0823(6) 0.3554(3) 0.0600(14) Uani 1 1 d .
C16 C 0.2284(4) -0.0066(6) 0.3608(3) 0.0641(15) Uani 1 1 d .
H16 H 0.2624 -0.0230 0.3140 0.077 Uiso 1 1 calc R
C17 C 0.2555(4) -0.0716(5) 0.4371(3) 0.0560(14) Uani 1 1 d .
H17 H 0.3090 -0.1307 0.4414 0.067 Uiso 1 1 calc R
C18 C 0.2695(5) -0.4857(6) 0.5117(3) 0.0733(18) Uani 1 1 d .
C19 C 0.2599(7) -0.5817(7) 0.5819(5) 0.134(3) Uani 1 1 d U
H19A H 0.2001 -0.5634 0.6061 0.201 Uiso 1 1 calc R
H19B H 0.3136 -0.5692 0.6241 0.201 Uiso 1 1 calc R
H19C H 0.2596 -0.6753 0.5613 0.201 Uiso 1 1 calc R
C20 C 0.1989(8) -0.4972(10) 0.4423(6) 0.210(5) Uani 1 1 d U
H20A H 0.1356 -0.5057 0.4622 0.315 Uiso 1 1 calc R
H20B H 0.2121 -0.5777 0.4098 0.315 Uiso 1 1 calc R
H20C H 0.2007 -0.4160 0.4075 0.315 Uiso 1 1 calc R
C21 C 0.3708(8) -0.5140(10) 0.4865(7) 0.189(5) Uani 1 1 d U
H21A H 0.3725 -0.6043 0.4614 0.283 Uiso 1 1 calc R
H21B H 0.4168 -0.5102 0.5357 0.283 Uiso 1 1 calc R
H21C H 0.3873 -0.4454 0.4465 0.283 Uiso 1 1 calc R

loop_
_atom_site_aniso_label
_atom_site_aniso_U_11
_atom_site_aniso_U_22
_atom_site_aniso_U_33
_atom_site_aniso_U_23
_atom_site_aniso_U_13
_atom_site_aniso_U_12
Cl1 0.1070(14) 0.0998(13) 0.0874(12) 0.0414(10) -0.0153(9) 0.0179(11)
O1 0.087(3) 0.063(3) 0.077(3) 0.024(2) 0.001(2) -0.009(2)
C1 0.042(3) 0.041(3) 0.055(3) 0.000(2) 0.002(2) 0.006(2)
N1 0.078(4) 0.115(5) 0.075(3) -0.003(3) 0.010(3) 0.035(3)
O2 0.056(2) 0.058(2) 0.061(2) 0.0113(18) -0.0052(17) -0.0111(18)
C2 0.048(3) 0.047(3) 0.062(3) 0.005(3) 0.007(3) -0.003(3)
C3 0.053(3) 0.058(4) 0.066(4) 0.003(3) 0.002(3) 0.014(3)
O3 0.099(4) 0.070(3) 0.250(7) -0.030(4) 0.091(4) -0.028(3)
O4 0.076(3) 0.043(2) 0.068(2) -0.0094(18) 0.0172(19) -0.0007(19)
C4 0.040(3) 0.036(3) 0.055(3) -0.001(2) -0.003(2) 0.003(2)
C5 0.058(3) 0.039(3) 0.065(3) 0.002(2) -0.008(3) 0.005(3)
C6 0.062(4) 0.037(3) 0.055(3) 0.001(3) -0.005(3) 0.000(3)
C7 0.064(4) 0.057(3) 0.050(3) 0.003(3) -0.012(3) -0.009(3)
C8 0.051(3) 0.047(3) 0.051(3) 0.004(2) -0.004(2) -0.002(3)
C9 0.051(3) 0.042(3) 0.052(3) 0.002(2) -0.002(2) 0.001(2)
C10 0.068(4) 0.067(4) 0.077(4) -0.008(3) -0.007(3) 0.017(3)
C11 0.082(4) 0.073(4) 0.070(4) 0.020(3) -0.019(3) -0.006(3)
C12 0.035(3) 0.041(3) 0.053(3) -0.001(2) -0.003(2) 0.003(2)
C13 0.046(3) 0.052(3) 0.069(3) -0.004(3) -0.002(3) 0.004(3)
C14 0.056(3) 0.055(3) 0.078(4) 0.003(3) -0.014(3) 0.014(3)
C15 0.059(4) 0.051(3) 0.066(4) 0.013(3) -0.013(3) 0.003(3)
C16 0.064(4) 0.066(4) 0.062(3) 0.009(3) 0.005(3) 0.001(3)
C17 0.054(3) 0.057(3) 0.057(3) 0.005(3) 0.001(3) 0.012(3)
C18 0.121(6) 0.043(3) 0.056(3) -0.010(3) 0.004(3) 0.005(3)
C19 0.232(9) 0.062(4) 0.106(5) 0.007(4) -0.001(6) 0.026(5)
C20 0.315(11) 0.106(7) 0.175(8) -0.051(6) -0.148(8) 0.016(7)
C21 0.206(10) 0.124(7) 0.247(10) -0.074(7) 0.076(8) 0.019(7)

loop_
_atom_type_symbol
_atom_type_description
_atom_type_scat_dispersion_real
_atom_type_scat_dispersion_imag
_atom_type_scat_source
C C 0.0033 0.0016 'International Tables Vol C Tables 4.2.6.8 and 6.1.1.4'
H H 0.0000 0.0000 'International Tables Vol C Tables 4.2.6.8 and 6.1.1.4'
N N 0.0061 0.0033 'International Tables Vol C Tables 4.2.6.8 and 6.1.1.4'
O O 0.0106 0.0060 'International Tables Vol C Tables 4.2.6.8 and 6.1.1.4'
Cl Cl 0.1484 0.1585 'International Tables Vol C Tables 4.2.6.8 and 6.1.1.4'

loop_
_geom_angle_atom_site_label_1
_geom_angle_atom_site_label_2
_geom_angle_atom_site_label_3
_geom_angle
C3 C1 C4 108.6(4)
C3 C1 C2 107.5(4)
C4 C1 C2 113.2(4)
C3 C1 C12 109.8(4)
C4 C1 C12 111.7(4)
C2 C1 C12 105.9(4)
C6 O2 C7 122.5(4)
O3 C2 O4 127.6(5)
O3 C2 C1 121.4(5)
O4 C2 C1 110.9(4)
N1 C3 C1 177.4(6)
C2 O4 C18 123.0(4)
C9 C4 C5 112.0(4)
C9 C4 C1 110.6(4)
C5 C4 C1 110.7(4)
C9 C4 H4 107.8
C5 C4 H4 107.8
C1 C4 H4 107.8
C6 C5 C4 113.4(4)
C6 C5 H5A 108.9
C4 C5 H5A 108.9
C6 C5 H5B 108.9
C4 C5 H5B 108.9
H5A C5 H5B 107.7
O1 C6 O2 117.8(5)
O1 C6 C5 124.1(5)
O2 C6 C5 118.1(4)
O2 C7 C8 115.3(4)
O2 C7 H7A 108.5
C8 C7 H7A 108.5
O2 C7 H7B 108.5
C8 C7 H7B 108.5
H7A C7 H7B 107.5
C10 C8 C9 111.2(4)
C10 C8 C7 109.8(4)
C9 C8 C7 112.5(4)
C10 C8 C11 108.8(4)
C9 C8 C11 108.0(4)
C7 C8 C11 106.4(4)
C8 C9 C4 117.0(4)
C8 C9 H9A 108.0
C4 C9 H9A 108.0
C8 C9 H9B 108.0
C4 C9 H9B 108.0
H9A C9 H9B 107.3
C8 C10 H10A 109.5
C8 C10 H10B 109.5
H10A C10 H10B 109.5
C8 C10 H10C 109.5
H10A C10 H10C 109.5
H10B C10 H10C 109.5
C8 C11 H11A 109.5
C8 C11 H11B 109.5
H11A C11 H11B 109.5
C8 C11 H11C 109.5
H11A C11 H11C 109.5
H11B C11 H11C 109.5
C17 C12 C13 118.7(5)
C17 C12 C1 120.0(4)
C13 C12 C1 121.3(4)
C12 C13 C14 121.0(5)
C12 C13 H13 119.5
C14 C13 H13 119.5
C15 C14 C13 119.4(5)
C15 C14 H14 120.3
C13 C14 H14 120.3
C14 C15 C16 120.8(5)
C14 C15 Cl1 120.0(4)
C16 C15 Cl1 119.3(5)
C15 C16 C17 118.9(5)
C15 C16 H16 120.5
C17 C16 H16 120.5
C12 C17 C16 121.3(5)
C12 C17 H17 119.4
C16 C17 H17 119.4
C20 C18 C19 116.2(8)
C20 C18 O4 110.2(6)
C19 C18 O4 112.4(5)
C20 C18 C21 111.6(7)
C19 C18 C21 103.9(7)
O4 C18 C21 101.4(6)
C18 C19 H19A 109.5
C18 C19 H19B 109.5
H19A C19 H19B 109.5
C18 C19 H19C 109.5
H19A C19 H19C 109.5
H19B C19 H19C 109.5
C18 C20 H20A 109.5
C18 C20 H20B 109.5
H20A C20 H20B 109.5
C18 C20 H20C 109.5
H20A C20 H20C 109.5
H20B C20 H20C 109.5
C18 C21 H21A 109.5
C18 C21 H21B 109.5
H21A C21 H21B 109.5
C18 C21 H21C 109.5
H21A C21 H21C 109.5
H21B C21 H21C 109.5

loop_
_geom_bond_atom_site_label_1
_geom_bond_atom_site_label_2
_geom_bond_distance
Cl1 C15 1.731(5)
O1 C6 1.188(5)
C1 C3 1.460(7)
C1 C4 1.546(6)
C1 C2 1.553(7)
C1 C12 1.560(6)
N1 C3 1.137(6)
O2 C6 1.341(6)
O2 C7 1.424(5)
C2 O3 1.169(6)
C2 O4 1.275(6)
O4 C18 1.468(6)
C4 C9 1.531(6)
C4 C5 1.537(6)
C4 H4 0.9800
C5 C6 1.493(7)
C5 H5A 0.9700
C5 H5B 0.9700
C7 C8 1.530(7)
C7 H7A 0.9700
C7 H7B 0.9700
C8 C10 1.522(7)
C8 C9 1.530(6)
C8 C11 1.547(6)
C9 H9A 0.9700
C9 H9B 0.9700
C10 H10A 0.9600
C10 H10B 0.9600
C10 H10C 0.9600
C11 H11A 0.9600
C11 H11B 0.9600
C11 H11C 0.9600
C12 C17 1.365(6)
C12 C13 1.367(6)
C13 C14 1.387(7)
C13 H13 0.9300
C14 C15 1.358(7)
C14 H14 0.9300
C15 C16 1.371(7)
C16 C17 1.385(7)
C16 H16 0.9300
C17 H17 0.9300
C18 C20 1.406(9)
C18 C19 1.466(8)
C18 C21 1.516(11)
C19 H19A 0.9600
C19 H19B 0.9600
C19 H19C 0.9600
C20 H20A 0.9600
C20 H20B 0.9600
C20 H20C 0.9600
C21 H21A 0.9600
C21 H21B 0.9600
C21 H21C 0.9600

loop_
_geom_torsion_atom_site_label_1
_geom_torsion_atom_site_label_2
_geom_torsion_atom_site_label_3
_geom_torsion_atom_site_label_4
_geom_torsion
C3 C1 C2 O3 20.1(7)
C4 C1 C2 O3 140.1(6)
C12 C1 C2 O3 -97.2(6)
C3 C1 C2 O4 -161.5(4)
C4 C1 C2 O4 -41.5(6)
C12 C1 C2 O4 81.1(5)
C4 C1 C3 N1 -38(14)
C2 C1 C3 N1 85(14)
C12 C1 C3 N1 -160(14)
O3 C2 O4 C18 4.0(9)
C1 C2 O4 C18 -174.3(4)
C3 C1 C4 C9 60.3(5)
C2 C1 C4 C9 -59.0(5)
C12 C1 C4 C9 -178.4(4)
C3 C1 C4 C5 -64.4(5)
C2 C1 C4 C5 176.3(4)
C12 C1 C4 C5 56.9(5)
C9 C4 C5 C6 82.8(5)
C1 C4 C5 C6 -153.2(4)
C7 O2 C6 O1 175.6(4)
C7 O2 C6 C5 -4.8(6)
C4 C5 C6 O1 112.8(6)
C4 C5 C6 O2 -66.8(6)
C6 O2 C7 C8 72.4(6)
O2 C7 C8 C10 46.4(6)
O2 C7 C8 C9 -78.0(5)
O2 C7 C8 C11 164.0(4)
C10 C8 C9 C4 -67.8(6)
C7 C8 C9 C4 55.8(6)
C11 C8 C9 C4 172.9(4)
C5 C4 C9 C8 -60.0(6)
C1 C4 C9 C8 176.0(4)
C3 C1 C12 C17 172.9(5)
C4 C1 C12 C17 52.4(6)
C2 C1 C12 C17 -71.3(5)
C3 C1 C12 C13 -5.9(6)
C4 C1 C12 C13 -126.5(5)
C2 C1 C12 C13 109.9(5)
C17 C12 C13 C14 -0.6(7)
C1 C12 C13 C14 178.3(4)
C12 C13 C14 C15 0.4(8)
C13 C14 C15 C16 0.5(8)
C13 C14 C15 Cl1 -178.7(4)
C14 C15 C16 C17 -1.2(8)
Cl1 C15 C16 C17 177.9(4)
C13 C12 C17 C16 -0.2(7)
C1 C12 C17 C16 -179.1(5)
C15 C16 C17 C12 1.1(8)
C2 O4 C18 C20 71.8(8)
C2 O4 C18 C19 -59.5(8)
C2 O4 C18 C21 -169.8(6)
